data_4132285
loop_
_publ_author_name
'Joshi, Hemant'
'Kharel, Sugam'
'Ehnbom, Andreas'
'Skopek, Katrin'
'Hess, Gisela D.'
'Fiedler, Tobias'
'Hampel, Frank'
'Bhuvanesh, Nattamai'
'Gladysz, John A.'

_publ_section_title
;
 Three-Fold Intramolecular Ring Closing Alkene Metatheses of Square Planar
 Complexes with cis Phosphorus Donor Ligands P(X(CH<sub>2</sub>)
 <sub>m</sub>CH&#x2550;CH<sub>2</sub>)<sub>3</sub> (X = -, m = 5-10; X =
 O, m = 3-5): Syntheses, Structures, and Thermal Properties of Macrocyclic
 Dibridgehead Diphosphorus Complexes.
;
_journal_issue 27
_journal_name_full 'Journal of the American Chemical Society'
_journal_page_first 8463
_journal_page_last 8478
_journal_paper_doi 10.1021/jacs.8b02846
_journal_volume 140
_journal_year 2018
_chemical_formula_moiety 'C48 H96 Cl2 P2 Pt'
_chemical_formula_sum 'C48 H96 Cl2 P2 Pt'
_chemical_formula_weight 1001.17
_space_group_crystal_system triclinic
_space_group_IT_number 2
_space_group_name_Hall '-P 1'
_space_group_name_H-M_alt 'P -1'
_atom_sites_solution_hydrogens geom
_audit_creation_date 2017-12-20
_audit_creation_method
;
Olex2 1.2-beta
(compiled 2017.03.28 svn.r3405 for OlexSys, GUI svn.r5335)
;
_cell_angle_alpha 80.5030(10)
_cell_angle_beta 87.9950(10)
_cell_angle_gamma 85.6440(10)
_cell_formula_units_Z 4
_cell_length_a 14.0147(19)
_cell_length_b 18.709(3)
_cell_length_c 20.052(3)
_cell_measurement_reflns_used 4656
_cell_measurement_temperature 110.0
_cell_measurement_theta_max 27.489
_cell_measurement_theta_min 2.213
_cell_volume 5169.3(13)
_computing_cell_refinement 'SAINT V8.38A (Bruker, 2016)'
_computing_data_reduction 'SAINT V8.38A (Bruker, 2016)'
_computing_molecular_graphics 'Olex2 (Dolomanov et al., 2009)'
_computing_publication_material 'Olex2 (Dolomanov et al., 2009)'
_computing_structure_refinement 'ShelXL (Sheldrick, 2015)'
_diffrn_ambient_temperature 110.0
_diffrn_measured_fraction_theta_full 0.998
_diffrn_measured_fraction_theta_max 0.998
_diffrn_measurement_device_type 'Bruker APEX-II CCD'
_diffrn_measurement_method '\f and \w scans'
_diffrn_radiation_type MoK\a
_diffrn_radiation_wavelength 0.71073
_diffrn_reflns_av_unetI/netI 0.0377
_diffrn_reflns_Laue_measured_fraction_full 0.998
_diffrn_reflns_Laue_measured_fraction_max 0.998
_diffrn_reflns_limit_h_max 16
_diffrn_reflns_limit_h_min -16
_diffrn_reflns_limit_k_max 22
_diffrn_reflns_limit_k_min -21
_diffrn_reflns_limit_l_max 23
_diffrn_reflns_limit_l_min 0
_diffrn_reflns_number 18089
_diffrn_reflns_point_group_measured_fraction_full 0.998
_diffrn_reflns_point_group_measured_fraction_max 0.998
_diffrn_reflns_theta_full 25.000
_diffrn_reflns_theta_max 25.000
_diffrn_reflns_theta_min 2.223
_diffrn_standards_number 0
_exptl_absorpt_coefficient_mu 2.908
_exptl_absorpt_correction_T_max 0.262
_exptl_absorpt_correction_T_min 0.158
_exptl_absorpt_correction_type multi-scan
_exptl_absorpt_process_details
;
 TWINABS-2012/1 (Bruker,2012) was used for absorption correction.
 
For component 1:
 wR2(int) was 0.1260 before and 0.0544 after correction.
 The Ratio of minimum to maximum transmission not present.
 The \l/2 correction factor is Not present
 
For component 2:
 wR2(int) was 0.1310 before and 0.0618 after correction.
 The Ratio of minimum to maximum transmission is 0.62.
 The \l/2 correction factor is Not present

Final HKLF 4 output contains 167058 reflections, Rint = 0.0653
 (105673 with I > 3sig(I), Rint = 0.0510)
;
_exptl_crystal_colour colourless
_exptl_crystal_colour_primary colourless
_exptl_crystal_density_diffrn 1.286
_exptl_crystal_description plate
_exptl_crystal_F_000 2104
_exptl_crystal_size_max 0.372
_exptl_crystal_size_mid 0.366
_exptl_crystal_size_min 0.076
_refine_diff_density_max 1.666
_refine_diff_density_min -1.722
_refine_diff_density_rms 0.150
_refine_ls_extinction_method none
_refine_ls_goodness_of_fit_ref 1.063
_refine_ls_hydrogen_treatment constr
_refine_ls_matrix_type full
_refine_ls_number_parameters 956
_refine_ls_number_reflns 18089
_refine_ls_number_restraints 1338
_refine_ls_restrained_S_all 1.036
_refine_ls_R_factor_all 0.0514
_refine_ls_R_factor_gt 0.0452
_refine_ls_shift/su_max 0.002
_refine_ls_shift/su_mean 0.000
_refine_ls_structure_factor_coef Fsqd
_refine_ls_weighting_details 'w=1/[\s^2^(Fo^2^)+(0.0314P)^2^+49.4855P] where P=(Fo^2^+2Fc^2^)/3'
_refine_ls_weighting_scheme calc
_refine_ls_wR_factor_gt 0.1035
_refine_ls_wR_factor_ref 0.1076
_reflns_Friedel_coverage 0.000
_reflns_number_gt 16977
_reflns_number_total 18089
_reflns_threshold_expression 'I > 2\s(I)'
_cod_data_source_file ja8b02846_si_005.cif
_cod_data_source_block hjsk921_4
_cod_original_cell_volume 5169.5(12)
_cod_database_code 4132285
_shelx_shelxl_version_number 2017/1
_shelx_space_group_comment
;
The symmetry employed for this shelxl refinement is uniquely defined
by the following loop, which should always be used as a source of
symmetry information in preference to the above space-group names.
They are only intended as comments.
;
_shelx_estimated_absorpt_t_max 0.809
_shelx_estimated_absorpt_t_min 0.411
_olex2_refinement_description
;
1. Twinned data refinement
 Scales: 0.7079(6)
 0.2921(6)
2. Fixed Uiso
 At 1.2 times of:
  All C(H,H) groups
3. Uiso/Uaniso restraints and constraints
All non-hydrogen atoms have similar U: within 2A with sigma of 0.005 and sigma
for terminal atoms of 0.01
4. Rigid body (RIGU) restrains
 All non-hydrogen atoms
 with sigma for 1-2 distances of 0.01 and sigma for 1-3 distances of 0.01
5.a Secondary CH2 refined with riding coordinates:
 C1(H1A,H1B), C2(H2A,H2B), C3(H3A,H3B), C4(H4A,H4B), C5(H5A,H5B), C6(H6A,H6B),
 C7(H7A,H7B), C8(H8A,H8B), C9(H9A,H9B), C10(H10A,H10B), C11(H11A,H11B),
 C12(H12A,H12B), C13(H13A,H13B), C14(H14A,H14B), C15(H15A,H15B), C16(H16A,H16B),
  C17(H17A,H17B), C18(H18A,H18B), C19(H19A,H19B), C20(H20A,H20B), C21(H21A,
 H21B), C22(H22A,H22B), C23(H23A,H23B), C24(H24A,H24B), C25(H25A,H25B),
 C26(H26A,H26B), C27(H27A,H27B), C28(H28A,H28B), C29(H29A,H29B), C30(H30A,H30B),
  C31(H31A,H31B), C32(H32A,H32B), C33(H33A,H33B), C34(H34A,H34B), C35(H35A,
 H35B), C36(H36A,H36B), C37(H37A,H37B), C38(H38A,H38B), C39(H39A,H39B),
 C40(H40A,H40B), C41(H41A,H41B), C42(H42A,H42B), C43(H43A,H43B), C44(H44A,H44B),
  C45(H45A,H45B), C46(H46A,H46B), C47(H47A,H47B), C48(H48A,H48B), C49(H49A,
 H49B), C50(H50A,H50B), C51(H51A,H51B), C52(H52A,H52B), C53(H53A,H53B),
 C54(H54A,H54B), C55(H55A,H55B), C56(H56A,H56B), C57(H57A,H57B), C58(H58A,H58B),
  C59(H59A,H59B), C60(H60A,H60B), C61(H61A,H61B), C62(H62A,H62B), C63(H63A,
 H63B), C64(H64A,H64B), C65(H65A,H65B), C66(H66A,H66B), C67(H67A,H67B),
 C68(H68A,H68B), C69(H69A,H69B), C70(H70A,H70B), C71(H71A,H71B), C72(H72A,H72B),
  C73(H73A,H73B), C74(H74A,H74B), C75(H75A,H75B), C76(H76A,H76B), C77(H77A,
 H77B), C78(H78A,H78B), C79(H79A,H79B), C80(H80A,H80B), C81(H81A,H81B),
 C82(H82A,H82B), C83(H83A,H83B), C84(H84A,H84B), C85(H85A,H85B), C86(H86A,H86B),
  C87(H87A,H87B), C88(H88A,H88B), C89(H89A,H89B), C90(H90A,H90B), C91(H91A,
 H91B), C92(H92A,H92B), C93(H93A,H93B), C94(H94A,H94B), C95(H95A,H95B),
 C96(H96A,H96B)
;
_olex2_submission_special_instructions 'No special instructions were received'

loop_
_space_group_symop_operation_xyz
'x, y, z'
'-x, -y, -z'

loop_
_atom_site_label
_atom_site_type_symbol
_atom_site_fract_x
_atom_site_fract_y
_atom_site_fract_z
_atom_site_U_iso_or_equiv
_atom_site_adp_type
_atom_site_occupancy
_atom_site_site_symmetry_order
_atom_site_calc_flag
_atom_site_refinement_flags_posn
_atom_site_refinement_flags_adp
Pt1 Pt 0.79159(2) 0.79227(2) 0.44127(2) 0.01590(8) Uani 1 1 d . U
Cl1 Cl 0.87186(15) 0.88800(12) 0.47078(12) 0.0288(5) Uani 1 1 d . U
Cl2 Cl 0.93746(14) 0.71873(11) 0.45787(11) 0.0253(4) Uani 1 1 d . U
P1 P 0.66564(13) 0.87511(10) 0.43099(11) 0.0170(4) Uani 1 1 d . U
P2 P 0.73480(14) 0.69176(10) 0.41429(10) 0.0154(4) Uani 1 1 d . U
C1 C 0.6437(6) 0.9113(4) 0.5098(4) 0.0190(13) Uani 1 1 d . U
H1A H 0.699191 0.937899 0.518552 0.023 Uiso 1 1 calc R .
H1B H 0.586754 0.946305 0.504900 0.023 Uiso 1 1 calc R .
C2 C 0.6275(5) 0.8521(4) 0.5699(4) 0.0198(13) Uani 1 1 d . U
H2A H 0.578038 0.821295 0.558601 0.024 Uiso 1 1 calc R .
H2B H 0.687575 0.821009 0.578631 0.024 Uiso 1 1 calc R .
C3 C 0.5963(6) 0.8819(4) 0.6333(4) 0.0239(14) Uani 1 1 d . U
H3A H 0.539249 0.916100 0.623509 0.029 Uiso 1 1 calc R .
H3B H 0.648080 0.909554 0.646591 0.029 Uiso 1 1 calc R .
C4 C 0.5724(6) 0.8227(5) 0.6927(4) 0.0271(15) Uani 1 1 d . U
H4A H 0.530620 0.788964 0.676775 0.033 Uiso 1 1 calc R .
H4B H 0.632336 0.794542 0.708596 0.033 Uiso 1 1 calc R .
C5 C 0.5225(7) 0.8531(5) 0.7520(5) 0.0350(16) Uani 1 1 d . U
H5A H 0.562907 0.888827 0.766166 0.042 Uiso 1 1 calc R .
H5B H 0.461187 0.879294 0.736430 0.042 Uiso 1 1 calc R .
C6 C 0.5021(7) 0.7960(5) 0.8132(5) 0.0340(16) Uani 1 1 d . U
H6A H 0.475770 0.754131 0.797649 0.041 Uiso 1 1 calc R .
H6B H 0.452820 0.816825 0.842518 0.041 Uiso 1 1 calc R .
C7 C 0.5909(7) 0.7694(5) 0.8545(5) 0.0337(16) Uani 1 1 d . U
H7A H 0.608872 0.809064 0.877659 0.040 Uiso 1 1 calc R .
H7B H 0.644308 0.758969 0.823096 0.040 Uiso 1 1 calc R .
C8 C 0.5790(7) 0.7013(5) 0.9076(5) 0.0331(16) Uani 1 1 d . U
H8A H 0.640064 0.688076 0.931498 0.040 Uiso 1 1 calc R .
H8B H 0.529544 0.712976 0.941382 0.040 Uiso 1 1 calc R .
C9 C 0.5506(7) 0.6355(5) 0.8781(4) 0.0309(16) Uani 1 1 d . U
H9A H 0.551853 0.592731 0.914579 0.037 Uiso 1 1 calc R .
H9B H 0.484016 0.645182 0.862332 0.037 Uiso 1 1 calc R .
C10 C 0.6150(7) 0.6167(5) 0.8194(4) 0.0287(15) Uani 1 1 d . U
H10A H 0.613750 0.659470 0.782959 0.034 Uiso 1 1 calc R .
H10B H 0.681578 0.607014 0.835204 0.034 Uiso 1 1 calc R .
C11 C 0.5870(7) 0.5518(5) 0.7903(4) 0.0285(15) Uani 1 1 d . U
H11A H 0.520093 0.561307 0.775206 0.034 Uiso 1 1 calc R .
H11B H 0.589089 0.509009 0.826687 0.034 Uiso 1 1 calc R .
C12 C 0.6500(6) 0.5332(5) 0.7310(4) 0.0266(15) Uani 1 1 d . U
H12A H 0.716774 0.522320 0.746139 0.032 Uiso 1 1 calc R .
H12B H 0.628390 0.488759 0.717091 0.032 Uiso 1 1 calc R .
C13 C 0.6481(6) 0.5931(5) 0.6707(4) 0.0262(15) Uani 1 1 d . U
H13A H 0.681139 0.634158 0.682345 0.031 Uiso 1 1 calc R .
H13B H 0.580583 0.610611 0.661550 0.031 Uiso 1 1 calc R .
C14 C 0.6943(6) 0.5719(4) 0.6060(4) 0.0228(14) Uani 1 1 d . U
H14A H 0.759478 0.549381 0.616044 0.027 Uiso 1 1 calc R .
H14B H 0.656630 0.535028 0.590971 0.027 Uiso 1 1 calc R .
C15 C 0.7009(6) 0.6356(4) 0.5486(4) 0.0242(15) Uani 1 1 d . U
H15A H 0.635609 0.658073 0.538813 0.029 Uiso 1 1 calc R .
H15B H 0.738324 0.672460 0.563905 0.029 Uiso 1 1 calc R .
C16 C 0.7465(6) 0.6161(4) 0.4839(4) 0.0203(14) Uani 1 1 d . U
H16A H 0.715795 0.574141 0.471949 0.024 Uiso 1 1 calc R .
H16B H 0.815205 0.601466 0.491267 0.024 Uiso 1 1 calc R .
C17 C 0.6919(6) 0.9506(4) 0.3641(4) 0.0204(14) Uani 1 1 d . U
H17A H 0.639185 0.989138 0.362602 0.025 Uiso 1 1 calc R .
H17B H 0.751340 0.971363 0.374795 0.025 Uiso 1 1 calc R .
C18 C 0.7039(6) 0.9272(4) 0.2953(4) 0.0243(14) Uani 1 1 d . U
H18A H 0.646349 0.903089 0.286296 0.029 Uiso 1 1 calc R .
H18B H 0.759502 0.891162 0.296071 0.029 Uiso 1 1 calc R .
C19 C 0.7188(6) 0.9898(4) 0.2379(4) 0.0264(15) Uani 1 1 d . U
H19A H 0.776201 1.014210 0.246825 0.032 Uiso 1 1 calc R .
H19B H 0.663011 1.025698 0.236613 0.032 Uiso 1 1 calc R .
C20 C 0.7315(7) 0.9647(5) 0.1694(4) 0.0281(15) Uani 1 1 d . U
H20A H 0.678445 0.934607 0.163152 0.034 Uiso 1 1 calc R .
H20B H 0.792159 0.934034 0.168586 0.034 Uiso 1 1 calc R .
C21 C 0.7333(7) 1.0287(5) 0.1104(4) 0.0312(16) Uani 1 1 d . U
H21A H 0.674007 1.060588 0.112857 0.037 Uiso 1 1 calc R .
H21B H 0.788081 1.057467 0.115886 0.037 Uiso 1 1 calc R .
C22 C 0.7414(7) 1.0059(5) 0.0407(5) 0.0319(16) Uani 1 1 d . U
H22A H 0.690887 0.972471 0.037320 0.038 Uiso 1 1 calc R .
H22B H 0.729106 1.049509 0.006040 0.038 Uiso 1 1 calc R .
C23 C 0.8374(7) 0.9688(5) 0.0251(5) 0.0355(17) Uani 1 1 d . U
H23A H 0.852231 0.927981 0.062251 0.043 Uiso 1 1 calc R .
H23B H 0.887025 1.003888 0.024675 0.043 Uiso 1 1 calc R .
C24 C 0.8446(8) 0.9394(5) -0.0420(5) 0.0421(18) Uani 1 1 d . U
H24A H 0.833995 0.980777 -0.079331 0.051 Uiso 1 1 calc R .
H24B H 0.910610 0.917954 -0.047619 0.051 Uiso 1 1 calc R .
C25 C 0.7770(9) 0.8842(6) -0.0490(5) 0.0462(18) Uani 1 1 d . U
H25A H 0.794467 0.863864 -0.090636 0.055 Uiso 1 1 calc R .
H25B H 0.711983 0.908721 -0.054855 0.055 Uiso 1 1 calc R .
C26 C 0.7734(8) 0.8210(6) 0.0106(5) 0.0439(18) Uani 1 1 d . U
H26A H 0.747669 0.840506 0.051156 0.053 Uiso 1 1 calc R .
H26B H 0.728110 0.786583 -0.000062 0.053 Uiso 1 1 calc R .
C27 C 0.8684(8) 0.7798(5) 0.0276(5) 0.0410(18) Uani 1 1 d . U
H27A H 0.914077 0.814141 0.037834 0.049 Uiso 1 1 calc R .
H27B H 0.893731 0.759383 -0.012502 0.049 Uiso 1 1 calc R .
C28 C 0.8632(8) 0.7175(5) 0.0881(4) 0.0364(17) Uani 1 1 d . U
H28A H 0.819883 0.681785 0.077371 0.044 Uiso 1 1 calc R .
H28B H 0.927636 0.692402 0.095599 0.044 Uiso 1 1 calc R .
C29 C 0.8270(7) 0.7447(5) 0.1533(4) 0.0297(16) Uani 1 1 d . U
H29A H 0.862093 0.787305 0.158766 0.036 Uiso 1 1 calc R .
H29B H 0.758387 0.761139 0.148661 0.036 Uiso 1 1 calc R .
C30 C 0.8388(7) 0.6879(5) 0.2170(4) 0.0269(15) Uani 1 1 d . U
H30A H 0.806415 0.644139 0.211227 0.032 Uiso 1 1 calc R .
H30B H 0.907639 0.673499 0.223797 0.032 Uiso 1 1 calc R .
C31 C 0.7968(6) 0.7170(5) 0.2783(4) 0.0253(15) Uani 1 1 d . U
H31A H 0.728601 0.732890 0.270329 0.030 Uiso 1 1 calc R .
H31B H 0.830331 0.760279 0.284032 0.030 Uiso 1 1 calc R .
C32 C 0.8041(6) 0.6617(4) 0.3441(4) 0.0194(13) Uani 1 1 d . U
H32A H 0.872117 0.652668 0.356804 0.023 Uiso 1 1 calc R .
H32B H 0.781281 0.615119 0.335974 0.023 Uiso 1 1 calc R .
C33 C 0.5452(6) 0.8530(4) 0.4103(4) 0.0212(14) Uani 1 1 d . U
H33A H 0.550020 0.833060 0.367442 0.025 Uiso 1 1 calc R .
H33B H 0.523562 0.814337 0.446162 0.025 Uiso 1 1 calc R .
C34 C 0.4688(6) 0.9165(4) 0.4028(5) 0.0257(15) Uani 1 1 d . U
H34A H 0.490205 0.956554 0.368247 0.031 Uiso 1 1 calc R .
H34B H 0.459379 0.934851 0.446289 0.031 Uiso 1 1 calc R .
C35 C 0.3734(6) 0.8919(5) 0.3816(5) 0.0293(15) Uani 1 1 d . U
H35A H 0.361798 0.844318 0.409416 0.035 Uiso 1 1 calc R .
H35B H 0.321068 0.927146 0.392238 0.035 Uiso 1 1 calc R .
C36 C 0.3681(7) 0.8847(5) 0.3081(5) 0.0334(16) Uani 1 1 d . U
H36A H 0.316555 0.852700 0.303228 0.040 Uiso 1 1 calc R .
H36B H 0.429157 0.860401 0.294294 0.040 Uiso 1 1 calc R .
C37 C 0.3498(7) 0.9555(5) 0.2600(5) 0.0398(17) Uani 1 1 d . U
H37A H 0.284364 0.976052 0.269159 0.048 Uiso 1 1 calc R .
H37B H 0.395235 0.990251 0.269737 0.048 Uiso 1 1 calc R .
C38 C 0.3591(7) 0.9496(6) 0.1860(5) 0.0439(18) Uani 1 1 d . U
H38A H 0.321849 0.991263 0.159721 0.053 Uiso 1 1 calc R .
H38B H 0.330776 0.904647 0.178696 0.053 Uiso 1 1 calc R .
C39 C 0.4617(8) 0.9481(6) 0.1590(6) 0.0487(19) Uani 1 1 d . U
H39A H 0.483330 0.997953 0.153681 0.058 Uiso 1 1 calc R .
H39B H 0.502523 0.917007 0.193104 0.058 Uiso 1 1 calc R .
C40 C 0.4778(8) 0.9208(7) 0.0920(6) 0.053(2) Uani 1 1 d . U
H40A H 0.545500 0.925945 0.077435 0.064 Uiso 1 1 calc R .
H40B H 0.437596 0.952201 0.057663 0.064 Uiso 1 1 calc R .
C41 C 0.4551(8) 0.8408(6) 0.0931(6) 0.051(2) Uani 1 1 d . U
H41A H 0.384911 0.837593 0.097230 0.061 Uiso 1 1 calc R .
H41B H 0.476790 0.825949 0.049613 0.061 Uiso 1 1 calc R .
C42 C 0.5028(8) 0.7878(6) 0.1513(6) 0.0501(19) Uani 1 1 d . U
H42A H 0.573025 0.790214 0.146099 0.060 Uiso 1 1 calc R .
H42B H 0.482961 0.804142 0.194490 0.060 Uiso 1 1 calc R .
C43 C 0.4794(8) 0.7086(6) 0.1556(5) 0.0444(18) Uani 1 1 d . U
H43A H 0.409412 0.707070 0.151354 0.053 Uiso 1 1 calc R .
H43B H 0.510969 0.688931 0.116886 0.053 Uiso 1 1 calc R .
C44 C 0.5101(8) 0.6601(6) 0.2203(5) 0.0429(18) Uani 1 1 d . U
H44A H 0.579488 0.663589 0.225628 0.051 Uiso 1 1 calc R .
H44B H 0.500328 0.609194 0.216207 0.051 Uiso 1 1 calc R .
C45 C 0.4575(7) 0.6779(6) 0.2836(5) 0.0374(17) Uani 1 1 d . U
H45A H 0.473237 0.726922 0.290295 0.045 Uiso 1 1 calc R .
H45B H 0.387868 0.680099 0.275997 0.045 Uiso 1 1 calc R .
C46 C 0.4789(7) 0.6258(5) 0.3476(5) 0.0364(17) Uani 1 1 d . U
H46A H 0.461715 0.576953 0.341507 0.044 Uiso 1 1 calc R .
H46B H 0.437445 0.640871 0.384566 0.044 Uiso 1 1 calc R .
C47 C 0.5823(6) 0.6200(5) 0.3695(5) 0.0302(15) Uani 1 1 d . U
H47A H 0.590660 0.581130 0.409289 0.036 Uiso 1 1 calc R .
H47B H 0.624563 0.606070 0.332467 0.036 Uiso 1 1 calc R .
C48 C 0.6119(6) 0.6906(4) 0.3874(4) 0.0203(14) Uani 1 1 d . U
H48A H 0.568414 0.703922 0.424004 0.024 Uiso 1 1 calc R .
H48B H 0.601741 0.728921 0.347412 0.024 Uiso 1 1 calc R .
Pt2 Pt 0.29169(2) 0.74961(2) 0.57154(2) 0.01616(8) Uani 1 1 d . U
Cl3 Cl 0.37314(14) 0.85551(11) 0.57149(12) 0.0284(5) Uani 1 1 d . U
Cl4 Cl 0.43925(14) 0.69331(12) 0.53867(11) 0.0283(5) Uani 1 1 d . U
P3 P 0.16398(14) 0.81871(11) 0.60261(10) 0.0156(4) Uani 1 1 d . U
P4 P 0.23519(14) 0.64090(10) 0.56837(10) 0.0163(4) Uani 1 1 d . U
C49 C 0.1892(6) 0.8486(4) 0.6816(4) 0.0185(13) Uani 1 1 d . U
H49A H 0.247193 0.876355 0.675280 0.022 Uiso 1 1 calc R .
H49B H 0.135121 0.881588 0.693776 0.022 Uiso 1 1 calc R .
C50 C 0.2049(6) 0.7846(4) 0.7399(4) 0.0236(14) Uani 1 1 d . U
H50A H 0.150966 0.753032 0.741997 0.028 Uiso 1 1 calc R .
H50B H 0.264304 0.755454 0.730556 0.028 Uiso 1 1 calc R .
C51 C 0.2125(7) 0.8090(5) 0.8079(4) 0.0295(15) Uani 1 1 d . U
H51A H 0.152925 0.837924 0.817424 0.035 Uiso 1 1 calc R .
H51B H 0.266182 0.840843 0.805769 0.035 Uiso 1 1 calc R .
C52 C 0.2286(8) 0.7455(5) 0.8656(4) 0.0344(16) Uani 1 1 d . U
H52A H 0.180093 0.710172 0.863581 0.041 Uiso 1 1 calc R .
H52B H 0.292439 0.720697 0.859227 0.041 Uiso 1 1 calc R .
C53 C 0.2228(9) 0.7682(6) 0.9350(5) 0.0471(19) Uani 1 1 d . U
H53A H 0.162823 0.798863 0.939026 0.057 Uiso 1 1 calc R .
H53B H 0.277033 0.797975 0.939402 0.057 Uiso 1 1 calc R .
C54 C 0.2255(10) 0.7028(6) 0.9933(5) 0.053(2) Uani 1 1 d . U
H54A H 0.204685 0.719860 1.036082 0.064 Uiso 1 1 calc R .
H54B H 0.180216 0.667660 0.984172 0.064 Uiso 1 1 calc R .
C55 C 0.3241(10) 0.6658(7) 1.0009(6) 0.061(2) Uani 1 1 d . U
H55A H 0.368074 0.700843 1.012264 0.073 Uiso 1 1 calc R .
H55B H 0.345943 0.652241 0.956955 0.073 Uiso 1 1 calc R .
C56 C 0.3315(10) 0.5973(7) 1.0555(6) 0.059(2) Uani 1 1 d . U
H56A H 0.398656 0.576460 1.056371 0.071 Uiso 1 1 calc R .
H56B H 0.316093 0.611821 1.100106 0.071 Uiso 1 1 calc R .
C57 C 0.2688(10) 0.5401(6) 1.0461(6) 0.058(2) Uani 1 1 d . U
H57A H 0.204866 0.554262 1.064361 0.069 Uiso 1 1 calc R .
H57B H 0.292817 0.495412 1.076116 0.069 Uiso 1 1 calc R .
C58 C 0.2523(10) 0.5179(7) 0.9775(6) 0.063(2) Uani 1 1 d . U
H58A H 0.195750 0.488631 0.981987 0.075 Uiso 1 1 calc R .
H58B H 0.236610 0.562478 0.944568 0.075 Uiso 1 1 calc R .
C59 C 0.3292(10) 0.4781(6) 0.9510(6) 0.058(2) Uani 1 1 d . U
H59A H 0.336291 0.430118 0.980431 0.070 Uiso 1 1 calc R .
H59B H 0.387677 0.503087 0.955953 0.070 Uiso 1 1 calc R .
C60 C 0.3291(8) 0.4640(5) 0.8774(5) 0.0409(18) Uani 1 1 d . U
H60A H 0.392391 0.440766 0.866646 0.049 Uiso 1 1 calc R .
H60B H 0.280575 0.429056 0.874022 0.049 Uiso 1 1 calc R .
C61 C 0.3085(7) 0.5314(5) 0.8247(4) 0.0315(16) Uani 1 1 d . U
H61A H 0.243051 0.552328 0.832991 0.038 Uiso 1 1 calc R .
H61B H 0.353796 0.567947 0.830329 0.038 Uiso 1 1 calc R .
C62 C 0.3167(6) 0.5170(5) 0.7526(4) 0.0263(15) Uani 1 1 d . U
H62A H 0.274339 0.478337 0.747440 0.032 Uiso 1 1 calc R .
H62B H 0.383264 0.499212 0.743096 0.032 Uiso 1 1 calc R .
C63 C 0.2896(6) 0.5845(4) 0.7013(4) 0.0223(14) Uani 1 1 d . U
H63A H 0.331175 0.623420 0.706956 0.027 Uiso 1 1 calc R .
H63B H 0.222608 0.601834 0.710360 0.027 Uiso 1 1 calc R .
C64 C 0.2991(6) 0.5705(4) 0.6284(4) 0.0196(13) Uani 1 1 d . U
H64A H 0.274113 0.522989 0.625873 0.023 Uiso 1 1 calc R .
H64B H 0.367809 0.567692 0.614951 0.023 Uiso 1 1 calc R .
C65 C 0.1433(6) 0.9002(4) 0.5398(4) 0.0189(13) Uani 1 1 d . U
H65A H 0.086815 0.929559 0.553960 0.023 Uiso 1 1 calc R .
H65B H 0.199390 0.929725 0.537329 0.023 Uiso 1 1 calc R .
C66 C 0.1268(6) 0.8818(4) 0.4704(4) 0.0189(14) Uani 1 1 d . U
H66A H 0.186466 0.857537 0.454390 0.023 Uiso 1 1 calc R .
H66B H 0.076670 0.846644 0.474671 0.023 Uiso 1 1 calc R .
C67 C 0.0970(6) 0.9460(4) 0.4177(4) 0.0213(14) Uani 1 1 d . U
H67A H 0.148739 0.979852 0.410558 0.026 Uiso 1 1 calc R .
H67B H 0.039134 0.972084 0.434104 0.026 Uiso 1 1 calc R .
C68 C 0.0760(6) 0.9227(5) 0.3505(4) 0.0276(15) Uani 1 1 d . U
H68A H 0.135870 0.901035 0.332100 0.033 Uiso 1 1 calc R .
H68B H 0.029691 0.884612 0.358860 0.033 Uiso 1 1 calc R .
C69 C 0.0360(7) 0.9842(5) 0.2982(5) 0.0346(16) Uani 1 1 d . U
H69A H 0.085413 1.019367 0.285340 0.042 Uiso 1 1 calc R .
H69B H -0.019424 1.009740 0.318308 0.042 Uiso 1 1 calc R .
C70 C 0.0040(7) 0.9574(5) 0.2340(5) 0.0367(17) Uani 1 1 d . U
H70A H -0.049404 0.925606 0.246267 0.044 Uiso 1 1 calc R .
H70B H -0.020202 0.999799 0.201118 0.044 Uiso 1 1 calc R .
C71 C 0.0835(7) 0.9163(5) 0.2009(5) 0.0364(17) Uani 1 1 d . U
H71A H 0.107030 0.873725 0.233809 0.044 Uiso 1 1 calc R .
H71B H 0.137089 0.947967 0.189434 0.044 Uiso 1 1 calc R .
C72 C 0.0546(7) 0.8896(5) 0.1364(5) 0.0343(16) Uani 1 1 d . U
H72A H 0.000521 0.858294 0.147366 0.041 Uiso 1 1 calc R .
H72B H 0.032513 0.932010 0.102780 0.041 Uiso 1 1 calc R .
C73 C 0.1375(7) 0.8468(5) 0.1052(5) 0.0329(16) Uani 1 1 d . U
H73A H 0.186985 0.880625 0.087625 0.039 Uiso 1 1 calc R .
H73B H 0.113376 0.827734 0.066297 0.039 Uiso 1 1 calc R .
C74 C 0.1847(7) 0.7831(5) 0.1541(5) 0.0310(16) Uani 1 1 d . U
H74A H 0.239019 0.760542 0.130279 0.037 Uiso 1 1 calc R .
H74B H 0.210912 0.802371 0.192291 0.037 Uiso 1 1 calc R .
C75 C 0.1184(7) 0.7257(5) 0.1820(4) 0.0331(16) Uani 1 1 d . U
H75A H 0.100925 0.700594 0.144887 0.040 Uiso 1 1 calc R .
H75B H 0.058921 0.749396 0.198938 0.040 Uiso 1 1 calc R .
C76 C 0.1610(7) 0.6688(5) 0.2397(4) 0.0301(16) Uani 1 1 d . U
H76A H 0.121623 0.626284 0.246763 0.036 Uiso 1 1 calc R .
H76B H 0.226342 0.651967 0.225915 0.036 Uiso 1 1 calc R .
C77 C 0.1659(7) 0.6975(5) 0.3062(4) 0.0267(15) Uani 1 1 d . U
H77A H 0.206613 0.739188 0.299383 0.032 Uiso 1 1 calc R .
H77B H 0.100827 0.715334 0.319400 0.032 Uiso 1 1 calc R .
C78 C 0.2056(6) 0.6409(5) 0.3631(4) 0.0246(15) Uani 1 1 d . U
H78A H 0.270555 0.622855 0.349756 0.029 Uiso 1 1 calc R .
H78B H 0.164700 0.599344 0.370067 0.029 Uiso 1 1 calc R .
C79 C 0.2110(6) 0.6696(4) 0.4291(4) 0.0219(14) Uani 1 1 d . U
H79A H 0.145502 0.684849 0.443690 0.026 Uiso 1 1 calc R .
H79B H 0.248399 0.713141 0.421222 0.026 Uiso 1 1 calc R .
C80 C 0.2567(6) 0.6146(4) 0.4862(4) 0.0186(13) Uani 1 1 d . U
H80A H 0.326611 0.609143 0.477320 0.022 Uiso 1 1 calc R .
H80B H 0.230871 0.566756 0.486335 0.022 Uiso 1 1 calc R .
C81 C 0.0457(5) 0.7849(4) 0.6170(4) 0.0191(13) Uani 1 1 d . U
H81A H 0.024831 0.771819 0.574159 0.023 Uiso 1 1 calc R .
H81B H 0.050859 0.739766 0.650611 0.023 Uiso 1 1 calc R .
C82 C -0.0324(6) 0.8369(5) 0.6417(4) 0.0251(15) Uani 1 1 d . U
H82A H -0.012537 0.850647 0.684496 0.030 Uiso 1 1 calc R .
H82B H -0.040064 0.881697 0.607811 0.030 Uiso 1 1 calc R .
C83 C -0.1283(6) 0.8026(5) 0.6534(5) 0.0299(15) Uani 1 1 d . U
H83A H -0.179768 0.841582 0.655197 0.036 Uiso 1 1 calc R .
H83B H -0.140327 0.778554 0.614354 0.036 Uiso 1 1 calc R .
C84 C -0.1338(6) 0.7473(5) 0.7177(5) 0.0317(16) Uani 1 1 d . U
H84A H -0.074933 0.714295 0.720195 0.038 Uiso 1 1 calc R .
H84B H -0.188641 0.717731 0.714755 0.038 Uiso 1 1 calc R .
C85 C -0.1448(7) 0.7792(5) 0.7827(5) 0.0354(16) Uani 1 1 d . U
H85A H -0.207729 0.806972 0.783405 0.043 Uiso 1 1 calc R .
H85B H -0.094546 0.813496 0.783502 0.043 Uiso 1 1 calc R .
C86 C -0.1374(7) 0.7213(6) 0.8455(5) 0.0375(17) Uani 1 1 d . U
H86A H -0.165767 0.677093 0.836330 0.045 Uiso 1 1 calc R .
H86B H -0.174792 0.739015 0.883000 0.045 Uiso 1 1 calc R .
C87 C -0.0333(7) 0.7015(6) 0.8673(5) 0.0398(17) Uani 1 1 d . U
H87A H 0.007211 0.697659 0.826396 0.048 Uiso 1 1 calc R .
H87B H -0.011235 0.741636 0.888002 0.048 Uiso 1 1 calc R .
C88 C -0.0178(8) 0.6311(6) 0.9170(5) 0.0425(18) Uani 1 1 d . U
H88A H 0.050102 0.625260 0.930164 0.051 Uiso 1 1 calc R .
H88B H -0.057153 0.635504 0.958350 0.051 Uiso 1 1 calc R .
C89 C -0.0418(8) 0.5633(6) 0.8916(5) 0.0433(18) Uani 1 1 d . U
H89A H -0.112155 0.563901 0.887860 0.052 Uiso 1 1 calc R .
H89B H -0.021180 0.520411 0.925207 0.052 Uiso 1 1 calc R .
C90 C 0.0051(8) 0.5551(6) 0.8232(5) 0.0411(17) Uani 1 1 d . U
H90A H -0.018762 0.596526 0.789119 0.049 Uiso 1 1 calc R .
H90B H 0.075013 0.557753 0.826263 0.049 Uiso 1 1 calc R .
C91 C -0.0133(7) 0.4852(5) 0.7989(5) 0.0379(17) Uani 1 1 d . U
H91A H -0.082525 0.477620 0.803615 0.045 Uiso 1 1 calc R .
H91B H 0.021535 0.443958 0.827560 0.045 Uiso 1 1 calc R .
C92 C 0.0187(7) 0.4862(5) 0.7252(5) 0.0355(16) Uani 1 1 d . U
H92A H 0.085368 0.500653 0.719544 0.043 Uiso 1 1 calc R .
H92B H 0.018252 0.436456 0.714534 0.043 Uiso 1 1 calc R .
C93 C -0.0438(7) 0.5376(5) 0.6751(5) 0.0312(16) Uani 1 1 d . U
H93A H -0.111403 0.526954 0.684888 0.037 Uiso 1 1 calc R .
H93B H -0.037146 0.587954 0.682662 0.037 Uiso 1 1 calc R .
C94 C -0.0217(6) 0.5341(5) 0.6008(4) 0.0292(15) Uani 1 1 d . U
H94A H -0.065512 0.570344 0.573167 0.035 Uiso 1 1 calc R .
H94B H -0.035806 0.485503 0.591986 0.035 Uiso 1 1 calc R .
C95 C 0.0820(6) 0.5479(4) 0.5767(4) 0.0218(14) Uani 1 1 d . U
H95A H 0.126308 0.510164 0.602048 0.026 Uiso 1 1 calc R .
H95B H 0.089070 0.543985 0.528152 0.026 Uiso 1 1 calc R .
C96 C 0.1092(5) 0.6226(4) 0.5870(4) 0.0185(13) Uani 1 1 d . U
H96A H 0.094136 0.628172 0.634545 0.022 Uiso 1 1 calc R .
H96B H 0.068536 0.659945 0.557909 0.022 Uiso 1 1 calc R .

loop_
_atom_site_aniso_label
_atom_site_aniso_U_11
_atom_site_aniso_U_22
_atom_site_aniso_U_33
_atom_site_aniso_U_23
_atom_site_aniso_U_13
_atom_site_aniso_U_12
Pt1 0.01524(15) 0.01551(15) 0.01641(15) -0.00088(13) -0.00061(13) -0.00116(11)
Cl1 0.0231(10) 0.0260(11) 0.0394(13) -0.0079(9) -0.0040(9) -0.0078(8)
Cl2 0.0163(9) 0.0263(10) 0.0326(11) -0.0041(8) -0.0076(8) 0.0056(8)
P1 0.0188(9) 0.0104(8) 0.0194(10) 0.0025(8) 0.0023(8) 0.0032(7)
P2 0.0175(9) 0.0122(9) 0.0158(10) -0.0008(7) -0.0016(7) 0.0015(7)
C1 0.022(3) 0.016(3) 0.020(3) -0.004(2) 0.002(2) -0.001(2)
C2 0.020(3) 0.019(3) 0.020(3) -0.002(3) 0.003(3) -0.001(2)
C3 0.026(3) 0.021(3) 0.025(3) -0.005(3) 0.003(3) 0.000(3)
C4 0.030(3) 0.026(3) 0.026(3) -0.005(3) 0.006(3) -0.001(3)
C5 0.040(3) 0.033(3) 0.030(3) -0.002(3) 0.009(3) 0.001(3)
C6 0.039(4) 0.033(3) 0.029(3) -0.003(3) 0.005(3) -0.002(3)
C7 0.041(4) 0.032(3) 0.029(3) -0.004(3) 0.002(3) -0.009(3)
C8 0.040(4) 0.034(3) 0.025(3) -0.002(3) 0.001(3) -0.010(3)
C9 0.036(3) 0.032(3) 0.023(3) 0.002(3) 0.001(3) -0.008(3)
C10 0.034(3) 0.031(3) 0.020(3) 0.001(3) 0.003(3) -0.009(3)
C11 0.035(3) 0.031(3) 0.019(3) 0.001(3) 0.004(3) -0.009(3)
C12 0.032(3) 0.029(3) 0.019(3) -0.003(3) 0.002(3) -0.006(3)
C13 0.031(3) 0.030(3) 0.017(3) -0.002(3) 0.004(3) -0.002(3)
C14 0.025(3) 0.024(3) 0.018(3) -0.001(3) 0.000(3) -0.004(3)
C15 0.028(3) 0.023(3) 0.019(3) 0.001(3) -0.002(3) 0.002(3)
C16 0.020(3) 0.017(3) 0.021(3) 0.003(2) -0.001(2) 0.002(2)
C17 0.023(3) 0.015(3) 0.021(3) 0.002(2) 0.005(2) 0.002(2)
C18 0.028(3) 0.018(3) 0.025(3) 0.002(3) 0.002(3) 0.001(3)
C19 0.033(3) 0.019(3) 0.026(3) 0.001(3) 0.000(3) 0.001(3)
C20 0.035(3) 0.022(3) 0.024(3) 0.004(3) 0.000(3) 0.003(3)
C21 0.040(3) 0.026(3) 0.024(3) 0.003(3) 0.001(3) 0.002(3)
C22 0.042(4) 0.028(3) 0.022(3) 0.007(3) 0.002(3) -0.001(3)
C23 0.049(4) 0.031(3) 0.024(3) 0.004(3) 0.002(3) 0.001(3)
C24 0.061(4) 0.035(3) 0.027(3) 0.005(3) 0.002(3) 0.000(3)
C25 0.069(4) 0.039(4) 0.028(3) 0.003(3) -0.001(3) -0.001(3)
C26 0.065(4) 0.036(4) 0.028(3) 0.003(3) -0.002(3) -0.003(3)
C27 0.060(4) 0.036(4) 0.025(3) 0.000(3) 0.002(3) 0.001(3)
C28 0.054(4) 0.031(3) 0.022(3) 0.001(3) 0.004(3) 0.000(3)
C29 0.040(3) 0.026(3) 0.022(3) 0.000(3) 0.005(3) -0.005(3)
C30 0.035(3) 0.023(3) 0.020(3) 0.002(3) 0.003(3) -0.004(3)
C31 0.031(3) 0.021(3) 0.022(3) 0.001(3) 0.001(3) 0.000(3)
C32 0.021(3) 0.016(3) 0.021(3) -0.003(2) 0.001(2) 0.002(2)
C33 0.020(3) 0.016(3) 0.026(3) -0.002(2) 0.002(2) 0.000(2)
C34 0.021(3) 0.020(3) 0.034(3) 0.000(3) -0.001(3) 0.003(3)
C35 0.022(3) 0.024(3) 0.039(3) -0.001(3) 0.000(3) 0.005(3)
C36 0.026(3) 0.027(3) 0.047(4) -0.002(3) -0.004(3) -0.001(3)
C37 0.033(3) 0.034(4) 0.049(4) 0.003(3) -0.006(3) -0.001(3)
C38 0.036(4) 0.043(4) 0.049(4) 0.008(3) -0.009(3) -0.006(3)
C39 0.040(4) 0.053(4) 0.049(4) 0.010(3) -0.007(3) -0.011(3)
C40 0.044(4) 0.063(4) 0.047(4) 0.010(4) -0.008(3) -0.010(4)
C41 0.044(4) 0.061(4) 0.044(4) 0.006(4) -0.008(3) -0.007(4)
C42 0.044(4) 0.059(4) 0.045(4) 0.001(4) -0.007(3) -0.004(3)
C43 0.041(4) 0.051(4) 0.041(4) -0.007(3) -0.007(3) 0.000(3)
C44 0.041(4) 0.046(4) 0.040(4) -0.006(3) -0.001(3) 0.003(3)
C45 0.035(3) 0.042(4) 0.037(4) -0.009(3) -0.007(3) -0.003(3)
C46 0.034(3) 0.037(3) 0.039(3) -0.007(3) -0.009(3) -0.003(3)
C47 0.030(3) 0.027(3) 0.034(3) -0.006(3) -0.008(3) -0.002(3)
C48 0.021(3) 0.017(3) 0.023(3) -0.002(2) -0.004(2) 0.000(2)
Pt2 0.01524(15) 0.01545(15) 0.01652(15) 0.00080(13) 0.00038(13) -0.00070(11)
Cl3 0.0198(10) 0.0256(10) 0.0400(13) -0.0028(10) 0.0028(9) -0.0099(8)
Cl4 0.0170(10) 0.0287(11) 0.0374(12) -0.0030(9) 0.0068(8) 0.0022(8)
P3 0.0169(9) 0.0141(9) 0.0161(9) -0.0038(8) -0.0006(7) -0.0002(7)
P4 0.0189(9) 0.0133(9) 0.0154(9) 0.0002(8) -0.0019(8) 0.0013(7)
C49 0.025(3) 0.015(3) 0.017(3) -0.009(2) -0.001(2) 0.001(2)
C50 0.033(3) 0.018(3) 0.020(3) -0.003(3) -0.004(3) -0.002(3)
C51 0.042(4) 0.023(3) 0.023(3) -0.003(3) -0.003(3) -0.002(3)
C52 0.054(4) 0.025(3) 0.022(3) 0.000(3) -0.002(3) 0.000(3)
C53 0.076(4) 0.037(4) 0.026(3) -0.001(3) -0.006(3) 0.006(3)
C54 0.082(5) 0.044(4) 0.030(4) -0.001(3) -0.004(4) 0.007(4)
C55 0.081(5) 0.054(4) 0.041(4) 0.011(4) -0.006(4) -0.004(4)
C56 0.080(5) 0.053(4) 0.037(4) 0.014(4) -0.005(4) -0.004(4)
C57 0.086(5) 0.049(4) 0.033(4) 0.007(3) -0.004(4) 0.002(4)
C58 0.090(5) 0.054(4) 0.037(4) 0.007(4) -0.003(4) 0.008(4)
C59 0.083(4) 0.049(4) 0.033(4) 0.009(3) -0.002(4) 0.017(4)
C60 0.060(4) 0.035(4) 0.023(3) 0.005(3) -0.003(3) 0.007(3)
C61 0.042(4) 0.028(3) 0.021(3) 0.002(3) -0.002(3) 0.003(3)
C62 0.034(3) 0.023(3) 0.021(3) 0.001(3) -0.003(3) 0.000(3)
C63 0.028(3) 0.018(3) 0.020(3) 0.000(3) -0.004(3) 0.001(3)
C64 0.025(3) 0.013(3) 0.019(3) 0.000(2) -0.002(2) 0.003(2)
C65 0.020(3) 0.013(3) 0.023(3) -0.001(2) -0.001(2) -0.004(2)
C66 0.022(3) 0.015(3) 0.020(3) -0.003(2) -0.001(3) -0.001(2)
C67 0.023(3) 0.016(3) 0.023(3) 0.000(3) -0.004(3) 0.002(2)
C68 0.031(3) 0.025(3) 0.025(3) 0.000(3) -0.007(3) 0.007(3)
C69 0.038(3) 0.031(3) 0.031(3) 0.001(3) -0.007(3) 0.013(3)
C70 0.038(4) 0.038(4) 0.031(3) 0.001(3) -0.008(3) 0.010(3)
C71 0.038(4) 0.040(4) 0.027(3) 0.001(3) -0.005(3) 0.006(3)
C72 0.037(3) 0.038(4) 0.025(3) 0.002(3) -0.006(3) -0.001(3)
C73 0.038(3) 0.037(3) 0.023(3) 0.001(3) -0.004(3) -0.004(3)
C74 0.036(3) 0.033(3) 0.024(3) 0.000(3) -0.004(3) -0.003(3)
C75 0.041(4) 0.034(3) 0.023(3) 0.000(3) -0.006(3) -0.007(3)
C76 0.041(3) 0.030(3) 0.018(3) 0.001(3) -0.006(3) -0.006(3)
C77 0.034(3) 0.028(3) 0.016(3) 0.002(3) -0.003(3) -0.001(3)
C78 0.030(3) 0.024(3) 0.018(3) 0.002(3) -0.005(3) 0.000(3)
C79 0.027(3) 0.019(3) 0.018(3) 0.001(3) -0.003(3) 0.003(2)
C80 0.022(3) 0.015(3) 0.018(3) 0.000(2) 0.004(2) 0.000(2)
C81 0.016(3) 0.018(3) 0.023(3) -0.005(2) -0.001(2) -0.001(2)
C82 0.021(3) 0.024(3) 0.030(3) -0.002(3) 0.002(3) 0.000(3)
C83 0.022(3) 0.032(3) 0.035(3) -0.003(3) 0.004(3) -0.002(3)
C84 0.021(3) 0.037(3) 0.037(3) -0.006(3) 0.005(3) -0.006(3)
C85 0.028(3) 0.041(4) 0.038(3) -0.010(3) 0.007(3) -0.005(3)
C86 0.033(3) 0.045(4) 0.036(3) -0.011(3) 0.012(3) -0.008(3)
C87 0.037(4) 0.048(4) 0.036(4) -0.012(3) 0.007(3) -0.009(3)
C88 0.043(4) 0.051(4) 0.036(4) -0.011(3) 0.002(3) -0.008(3)
C89 0.044(4) 0.046(4) 0.039(4) -0.007(3) 0.005(3) -0.008(3)
C90 0.043(4) 0.041(4) 0.039(4) -0.007(3) 0.005(3) -0.004(3)
C91 0.042(4) 0.033(3) 0.037(4) -0.001(3) 0.005(3) 0.001(3)
C92 0.038(3) 0.029(3) 0.038(3) -0.003(3) 0.003(3) 0.001(3)
C93 0.031(3) 0.027(3) 0.034(3) 0.000(3) 0.001(3) -0.003(3)
C94 0.029(3) 0.027(3) 0.032(3) -0.002(3) 0.001(3) -0.008(3)
C95 0.026(3) 0.017(3) 0.026(3) -0.011(3) 0.001(3) -0.006(2)
C96 0.021(3) 0.015(3) 0.020(3) -0.004(2) 0.001(2) 0.000(2)

loop_
_atom_type_symbol
_atom_type_description
_atom_type_scat_dispersion_real
_atom_type_scat_dispersion_imag
_atom_type_scat_source
C C 0.0033 0.0016 'International Tables Vol C Tables 4.2.6.8 and 6.1.1.4'
H H 0.0000 0.0000 'International Tables Vol C Tables 4.2.6.8 and 6.1.1.4'
Cl Cl 0.1484 0.1585 'International Tables Vol C Tables 4.2.6.8 and 6.1.1.4'
P P 0.1023 0.0942 'International Tables Vol C Tables 4.2.6.8 and 6.1.1.4'
Pt Pt -1.7033 8.3905 'International Tables Vol C Tables 4.2.6.8 and 6.1.1.4'

loop_
_geom_angle_atom_site_label_1
_geom_angle_atom_site_label_2
_geom_angle_atom_site_label_3
_geom_angle
Cl1 Pt1 Cl2 87.82(7)
P1 Pt1 Cl1 83.42(7)
P1 Pt1 Cl2 171.22(7)
P2 Pt1 Cl1 171.97(7)
P2 Pt1 Cl2 84.17(7)
P2 Pt1 P1 104.59(7)
C1 P1 Pt1 110.3(3)
C1 P1 C17 108.1(4)
C1 P1 C33 102.6(4)
C17 P1 Pt1 109.3(3)
C17 P1 C33 103.2(4)
C33 P1 Pt1 122.4(3)
C16 P2 Pt1 111.3(3)
C16 P2 C32 105.4(4)
C16 P2 C48 103.7(4)
C32 P2 Pt1 110.7(3)
C32 P2 C48 102.3(4)
C48 P2 Pt1 121.9(3)
P1 C1 H1A 109.1
P1 C1 H1B 109.1
H1A C1 H1B 107.8
C2 C1 P1 112.4(5)
C2 C1 H1A 109.1
C2 C1 H1B 109.1
C1 C2 H2A 109.0
C1 C2 H2B 109.0
H2A C2 H2B 107.8
C3 C2 C1 112.9(6)
C3 C2 H2A 109.0
C3 C2 H2B 109.0
C2 C3 H3A 108.9
C2 C3 H3B 108.9
C2 C3 C4 113.2(7)
H3A C3 H3B 107.8
C4 C3 H3A 108.9
C4 C3 H3B 108.9
C3 C4 H4A 109.0
C3 C4 H4B 109.0
H4A C4 H4B 107.8
C5 C4 C3 113.1(7)
C5 C4 H4A 109.0
C5 C4 H4B 109.0
C4 C5 H5A 108.7
C4 C5 H5B 108.7
H5A C5 H5B 107.6
C6 C5 C4 114.4(8)
C6 C5 H5A 108.7
C6 C5 H5B 108.7
C5 C6 H6A 109.0
C5 C6 H6B 109.0
C5 C6 C7 112.8(8)
H6A C6 H6B 107.8
C7 C6 H6A 109.0
C7 C6 H6B 109.0
C6 C7 H7A 108.6
C6 C7 H7B 108.6
C6 C7 C8 114.6(8)
H7A C7 H7B 107.6
C8 C7 H7A 108.6
C8 C7 H7B 108.6
C7 C8 H8A 108.8
C7 C8 H8B 108.8
H8A C8 H8B 107.7
C9 C8 C7 113.9(7)
C9 C8 H8A 108.8
C9 C8 H8B 108.8
C8 C9 H9A 108.7
C8 C9 H9B 108.7
H9A C9 H9B 107.6
C10 C9 C8 114.3(7)
C10 C9 H9A 108.7
C10 C9 H9B 108.7
C9 C10 H10A 108.7
C9 C10 H10B 108.7
H10A C10 H10B 107.6
C11 C10 C9 114.4(7)
C11 C10 H10A 108.7
C11 C10 H10B 108.7
C10 C11 H11A 108.6
C10 C11 H11B 108.6
C10 C11 C12 114.9(7)
H11A C11 H11B 107.5
C12 C11 H11A 108.6
C12 C11 H11B 108.6
C11 C12 H12A 108.9
C11 C12 H12B 108.9
H12A C12 H12B 107.7
C13 C12 C11 113.4(7)
C13 C12 H12A 108.9
C13 C12 H12B 108.9
C12 C13 H13A 108.5
C12 C13 H13B 108.5
C12 C13 C14 115.1(7)
H13A C13 H13B 107.5
C14 C13 H13A 108.5
C14 C13 H13B 108.5
C13 C14 H14A 108.9
C13 C14 H14B 108.9
H14A C14 H14B 107.7
C15 C14 C13 113.5(7)
C15 C14 H14A 108.9
C15 C14 H14B 108.9
C14 C15 H15A 108.6
C14 C15 H15B 108.6
H15A C15 H15B 107.6
C16 C15 C14 114.6(7)
C16 C15 H15A 108.6
C16 C15 H15B 108.6
P2 C16 H16A 109.3
P2 C16 H16B 109.3
C15 C16 P2 111.8(5)
C15 C16 H16A 109.3
C15 C16 H16B 109.3
H16A C16 H16B 107.9
P1 C17 H17A 109.1
P1 C17 H17B 109.1
H17A C17 H17B 107.9
C18 C17 P1 112.3(6)
C18 C17 H17A 109.1
C18 C17 H17B 109.1
C17 C18 H18A 108.9
C17 C18 H18B 108.9
C17 C18 C19 113.5(7)
H18A C18 H18B 107.7
C19 C18 H18A 108.9
C19 C18 H18B 108.9
C18 C19 H19A 109.1
C18 C19 H19B 109.1
C18 C19 C20 112.5(7)
H19A C19 H19B 107.8
C20 C19 H19A 109.1
C20 C19 H19B 109.1
C19 C20 H20A 109.1
C19 C20 H20B 109.1
C19 C20 C21 112.5(7)
H20A C20 H20B 107.8
C21 C20 H20A 109.1
C21 C20 H20B 109.1
C20 C21 H21A 108.7
C20 C21 H21B 108.7
H21A C21 H21B 107.6
C22 C21 C20 114.0(8)
C22 C21 H21A 108.7
C22 C21 H21B 108.7
C21 C22 H22A 108.7
C21 C22 H22B 108.7
H22A C22 H22B 107.6
C23 C22 C21 114.3(8)
C23 C22 H22A 108.7
C23 C22 H22B 108.7
C22 C23 H23A 108.4
C22 C23 H23B 108.4
C22 C23 C24 115.4(9)
H23A C23 H23B 107.5
C24 C23 H23A 108.4
C24 C23 H23B 108.4
C23 C24 H24A 108.4
C23 C24 H24B 108.4
H24A C24 H24B 107.5
C25 C24 C23 115.5(9)
C25 C24 H24A 108.4
C25 C24 H24B 108.4
C24 C25 H25A 108.4
C24 C25 H25B 108.4
C24 C25 C26 115.4(9)
H25A C25 H25B 107.5
C26 C25 H25A 108.4
C26 C25 H25B 108.4
C25 C26 H26A 108.6
C25 C26 H26B 108.6
H26A C26 H26B 107.6
C27 C26 C25 114.8(9)
C27 C26 H26A 108.6
C27 C26 H26B 108.6
C26 C27 H27A 108.8
C26 C27 H27B 108.8
C26 C27 C28 113.8(9)
H27A C27 H27B 107.7
C28 C27 H27A 108.8
C28 C27 H27B 108.8
C27 C28 H28A 109.1
C27 C28 H28B 109.1
H28A C28 H28B 107.9
C29 C28 C27 112.3(8)
C29 C28 H28A 109.1
C29 C28 H28B 109.1
C28 C29 H29A 108.8
C28 C29 H29B 108.8
H29A C29 H29B 107.6
C30 C29 C28 114.0(7)
C30 C29 H29A 108.8
C30 C29 H29B 108.8
C29 C30 H30A 109.4
C29 C30 H30B 109.4
H30A C30 H30B 108.0
C31 C30 C29 111.1(7)
C31 C30 H30A 109.4
C31 C30 H30B 109.4
C30 C31 H31A 108.8
C30 C31 H31B 108.8
C30 C31 C32 113.7(7)
H31A C31 H31B 107.7
C32 C31 H31A 108.8
C32 C31 H31B 108.8
P2 C32 H32A 109.0
P2 C32 H32B 109.0
C31 C32 P2 113.0(5)
C31 C32 H32A 109.0
C31 C32 H32B 109.0
H32A C32 H32B 107.8
P1 C33 H33A 108.4
P1 C33 H33B 108.4
H33A C33 H33B 107.5
C34 C33 P1 115.5(6)
C34 C33 H33A 108.4
C34 C33 H33B 108.4
C33 C34 H34A 109.6
C33 C34 H34B 109.6
C33 C34 C35 110.3(7)
H34A C34 H34B 108.1
C35 C34 H34A 109.6
C35 C34 H34B 109.6
C34 C35 H35A 108.4
C34 C35 H35B 108.4
H35A C35 H35B 107.5
C36 C35 C34 115.3(8)
C36 C35 H35A 108.4
C36 C35 H35B 108.4
C35 C36 H36A 108.5
C35 C36 H36B 108.5
C35 C36 C37 115.2(8)
H36A C36 H36B 107.5
C37 C36 H36A 108.5
C37 C36 H36B 108.5
C36 C37 H37A 108.5
C36 C37 H37B 108.5
H37A C37 H37B 107.5
C38 C37 C36 115.1(9)
C38 C37 H37A 108.5
C38 C37 H37B 108.5
C37 C38 H38A 108.8
C37 C38 H38B 108.8
C37 C38 C39 113.7(9)
H38A C38 H38B 107.7
C39 C38 H38A 108.8
C39 C38 H38B 108.8
C38 C39 H39A 108.4
C38 C39 H39B 108.4
H39A C39 H39B 107.5
C40 C39 C38 115.4(9)
C40 C39 H39A 108.4
C40 C39 H39B 108.4
C39 C40 H40A 108.5
C39 C40 H40B 108.5
C39 C40 C41 115.0(9)
H40A C40 H40B 107.5
C41 C40 H40A 108.5
C41 C40 H40B 108.5
C40 C41 H41A 108.9
C40 C41 H41B 108.9
H41A C41 H41B 107.7
C42 C41 C40 113.3(10)
C42 C41 H41A 108.9
C42 C41 H41B 108.9
C41 C42 H42A 108.5
C41 C42 H42B 108.5
H42A C42 H42B 107.5
C43 C42 C41 115.0(9)
C43 C42 H42A 108.5
C43 C42 H42B 108.5
C42 C43 H43A 108.7
C42 C43 H43B 108.7
H43A C43 H43B 107.6
C44 C43 C42 114.2(9)
C44 C43 H43A 108.7
C44 C43 H43B 108.7
C43 C44 H44A 108.6
C43 C44 H44B 108.6
C43 C44 C45 114.7(9)
H44A C44 H44B 107.6
C45 C44 H44A 108.6
C45 C44 H44B 108.6
C44 C45 H45A 108.3
C44 C45 H45B 108.3
H45A C45 H45B 107.4
C46 C45 C44 115.8(9)
C46 C45 H45A 108.3
C46 C45 H45B 108.3
C45 C46 H46A 108.5
C45 C46 H46B 108.5
C45 C46 C47 115.1(8)
H46A C46 H46B 107.5
C47 C46 H46A 108.5
C47 C46 H46B 108.5
C46 C47 H47A 109.2
C46 C47 H47B 109.2
H47A C47 H47B 107.9
C48 C47 C46 112.2(8)
C48 C47 H47A 109.2
C48 C47 H47B 109.2
P2 C48 H48A 108.0
P2 C48 H48B 108.0
C47 C48 P2 117.1(6)
C47 C48 H48A 108.0
C47 C48 H48B 108.0
H48A C48 H48B 107.3
Cl3 Pt2 Cl4 87.42(7)
P3 Pt2 Cl3 83.66(7)
P3 Pt2 Cl4 171.07(7)
P4 Pt2 Cl3 171.61(7)
P4 Pt2 Cl4 84.23(7)
P4 Pt2 P3 104.70(7)
C49 P3 Pt2 109.0(3)
C49 P3 C65 106.9(4)
C65 P3 Pt2 110.3(3)
C81 P3 Pt2 122.4(3)
C81 P3 C49 104.0(4)
C81 P3 C65 103.1(4)
C64 P4 Pt2 110.0(3)
C64 P4 C96 102.7(4)
C80 P4 Pt2 111.0(3)
C80 P4 C64 105.9(4)
C80 P4 C96 103.1(4)
C96 P4 Pt2 122.7(2)
P3 C49 H49A 109.2
P3 C49 H49B 109.2
H49A C49 H49B 107.9
C50 C49 P3 112.2(5)
C50 C49 H49A 109.2
C50 C49 H49B 109.2
C49 C50 H50A 109.0
C49 C50 H50B 109.0
H50A C50 H50B 107.8
C51 C50 C49 112.7(7)
C51 C50 H50A 109.0
C51 C50 H50B 109.0
C50 C51 H51A 109.1
C50 C51 H51B 109.1
C50 C51 C52 112.7(7)
H51A C51 H51B 107.8
C52 C51 H51A 109.1
C52 C51 H51B 109.1
C51 C52 H52A 108.9
C51 C52 H52B 108.9
H52A C52 H52B 107.7
C53 C52 C51 113.3(8)
C53 C52 H52A 108.9
C53 C52 H52B 108.9
C52 C53 H53A 109.0
C52 C53 H53B 109.0
C52 C53 C54 112.9(9)
H53A C53 H53B 107.8
C54 C53 H53A 109.0
C54 C53 H53B 109.0
C53 C54 H54A 109.4
C53 C54 H54B 109.4
H54A C54 H54B 108.0
C55 C54 C53 111.2(10)
C55 C54 H54A 109.4
C55 C54 H54B 109.4
C54 C55 H55A 108.7
C54 C55 H55B 108.7
C54 C55 C56 114.4(11)
H55A C55 H55B 107.6
C56 C55 H55A 108.7
C56 C55 H55B 108.7
C55 C56 H56A 108.5
C55 C56 H56B 108.5
H56A C56 H56B 107.5
C57 C56 C55 115.1(11)
C57 C56 H56A 108.5
C57 C56 H56B 108.5
C56 C57 H57A 106.4
C56 C57 H57B 106.4
C56 C57 C58 123.7(11)
H57A C57 H57B 106.5
C58 C57 H57A 106.4
C58 C57 H57B 106.4
C57 C58 H58A 108.4
C57 C58 H58B 108.4
H58A C58 H58B 107.4
C59 C58 C57 115.6(12)
C59 C58 H58A 108.4
C59 C58 H58B 108.4
C58 C59 H59A 107.1
C58 C59 H59B 107.1
C58 C59 C60 120.8(11)
H59A C59 H59B 106.8
C60 C59 H59A 107.1
C60 C59 H59B 107.1
C59 C60 H60A 108.5
C59 C60 H60B 108.5
H60A C60 H60B 107.5
C61 C60 C59 114.9(9)
C61 C60 H60A 108.5
C61 C60 H60B 108.5
C60 C61 H61A 108.8
C60 C61 H61B 108.8
H61A C61 H61B 107.7
C62 C61 C60 113.9(8)
C62 C61 H61A 108.8
C62 C61 H61B 108.8
C61 C62 H62A 109.1
C61 C62 H62B 109.1
C61 C62 C63 112.6(7)
H62A C62 H62B 107.8
C63 C62 H62A 109.1
C63 C62 H62B 109.1
C62 C63 H63A 109.0
C62 C63 H63B 109.0
C62 C63 C64 112.7(7)
H63A C63 H63B 107.8
C64 C63 H63A 109.0
C64 C63 H63B 109.0
P4 C64 H64A 108.9
P4 C64 H64B 108.9
C63 C64 P4 113.2(5)
C63 C64 H64A 108.9
C63 C64 H64B 108.9
H64A C64 H64B 107.8
P3 C65 H65A 109.3
P3 C65 H65B 109.3
H65A C65 H65B 107.9
C66 C65 P3 111.7(5)
C66 C65 H65A 109.3
C66 C65 H65B 109.3
C65 C66 H66A 108.6
C65 C66 H66B 108.6
H66A C66 H66B 107.5
C67 C66 C65 114.8(6)
C67 C66 H66A 108.6
C67 C66 H66B 108.6
C66 C67 H67A 109.3
C66 C67 H67B 109.3
C66 C67 C68 111.7(6)
H67A C67 H67B 107.9
C68 C67 H67A 109.3
C68 C67 H67B 109.3
C67 C68 H68A 108.8
C67 C68 H68B 108.8
H68A C68 H68B 107.7
C69 C68 C67 113.7(7)
C69 C68 H68A 108.8
C69 C68 H68B 108.8
C68 C69 H69A 109.1
C68 C69 H69B 109.1
C68 C69 C70 112.4(8)
H69A C69 H69B 107.9
C70 C69 H69A 109.1
C70 C69 H69B 109.1
C69 C70 H70A 109.0
C69 C70 H70B 109.0
H70A C70 H70B 107.8
C71 C70 C69 112.8(8)
C71 C70 H70A 109.0
C71 C70 H70B 109.0
C70 C71 H71A 108.7
C70 C71 H71B 108.7
C70 C71 C72 114.3(8)
H71A C71 H71B 107.6
C72 C71 H71A 108.7
C72 C71 H71B 108.7
C71 C72 H72A 109.1
C71 C72 H72B 109.1
H72A C72 H72B 107.9
C73 C72 C71 112.3(8)
C73 C72 H72A 109.1
C73 C72 H72B 109.1
C72 C73 H73A 108.6
C72 C73 H73B 108.6
C72 C73 C74 114.6(8)
H73A C73 H73B 107.6
C74 C73 H73A 108.6
C74 C73 H73B 108.6
C73 C74 H74A 108.7
C73 C74 H74B 108.7
H74A C74 H74B 107.6
C75 C74 C73 114.1(8)
C75 C74 H74A 108.7
C75 C74 H74B 108.7
C74 C75 H75A 108.8
C74 C75 H75B 108.8
C74 C75 C76 113.8(8)
H75A C75 H75B 107.7
C76 C75 H75A 108.8
C76 C75 H75B 108.8
C75 C76 H76A 108.9
C75 C76 H76B 108.9
H76A C76 H76B 107.7
C77 C76 C75 113.3(8)
C77 C76 H76A 108.9
C77 C76 H76B 108.9
C76 C77 H77A 108.9
C76 C77 H77B 108.9
H77A C77 H77B 107.8
C78 C77 C76 113.2(7)
C78 C77 H77A 108.9
C78 C77 H77B 108.9
C77 C78 H78A 108.9
C77 C78 H78B 108.9
C77 C78 C79 113.2(7)
H78A C78 H78B 107.8
C79 C78 H78A 108.9
C79 C78 H78B 108.9
C78 C79 H79A 108.8
C78 C79 H79B 108.8
C78 C79 C80 114.0(6)
H79A C79 H79B 107.6
C80 C79 H79A 108.8
C80 C79 H79B 108.8
P4 C80 H80A 109.0
P4 C80 H80B 109.0
C79 C80 P4 112.9(5)
C79 C80 H80A 109.0
C79 C80 H80B 109.0
H80A C80 H80B 107.8
P3 C81 H81A 108.2
P3 C81 H81B 108.2
H81A C81 H81B 107.4
C82 C81 P3 116.2(6)
C82 C81 H81A 108.2
C82 C81 H81B 108.2
C81 C82 H82A 109.2
C81 C82 H82B 109.2
H82A C82 H82B 107.9
C83 C82 C81 111.8(7)
C83 C82 H82A 109.2
C83 C82 H82B 109.2
C82 C83 H83A 108.8
C82 C83 H83B 108.8
H83A C83 H83B 107.7
C84 C83 C82 113.9(8)
C84 C83 H83A 108.8
C84 C83 H83B 108.8
C83 C84 H84A 108.5
C83 C84 H84B 108.5
C83 C84 C85 115.1(8)
H84A C84 H84B 107.5
C85 C84 H84A 108.5
C85 C84 H84B 108.5
C84 C85 H85A 109.1
C84 C85 H85B 109.1
C84 C85 C86 112.5(8)
H85A C85 H85B 107.8
C86 C85 H85A 109.1
C86 C85 H85B 109.1
C85 C86 H86A 109.1
C85 C86 H86B 109.1
C85 C86 C87 112.4(8)
H86A C86 H86B 107.9
C87 C86 H86A 109.1
C87 C86 H86B 109.1
C86 C87 H87A 108.5
C86 C87 H87B 108.5
H87A C87 H87B 107.5
C88 C87 C86 114.9(9)
C88 C87 H87A 108.5
C88 C87 H87B 108.5
C87 C88 H88A 108.4
C87 C88 H88B 108.4
H88A C88 H88B 107.5
C89 C88 C87 115.5(9)
C89 C88 H88A 108.4
C89 C88 H88B 108.4
C88 C89 H89A 108.9
C88 C89 H89B 108.9
C88 C89 C90 113.5(9)
H89A C89 H89B 107.7
C90 C89 H89A 108.9
C90 C89 H89B 108.9
C89 C90 H90A 108.7
C89 C90 H90B 108.7
H90A C90 H90B 107.6
C91 C90 C89 114.2(9)
C91 C90 H90A 108.7
C91 C90 H90B 108.7
C90 C91 H91A 109.3
C90 C91 H91B 109.3
C90 C91 C92 111.8(8)
H91A C91 H91B 107.9
C92 C91 H91A 109.3
C92 C91 H91B 109.3
C91 C92 H92A 108.8
C91 C92 H92B 108.8
H92A C92 H92B 107.7
C93 C92 C91 113.8(8)
C93 C92 H92A 108.8
C93 C92 H92B 108.8
C92 C93 H93A 108.4
C92 C93 H93B 108.4
H93A C93 H93B 107.4
C94 C93 C92 115.6(8)
C94 C93 H93A 108.4
C94 C93 H93B 108.4
C93 C94 H94A 108.4
C93 C94 H94B 108.4
C93 C94 C95 115.5(7)
H94A C94 H94B 107.5
C95 C94 H94A 108.4
C95 C94 H94B 108.4
C94 C95 H95A 109.2
C94 C95 H95B 109.2
H95A C95 H95B 107.9
C96 C95 C94 112.0(7)
C96 C95 H95A 109.2
C96 C95 H95B 109.2
P4 C96 H96A 108.4
P4 C96 H96B 108.4
C95 C96 P4 115.5(5)
C95 C96 H96A 108.4
C95 C96 H96B 108.4
H96A C96 H96B 107.5

loop_
_geom_bond_atom_site_label_1
_geom_bond_atom_site_label_2
_geom_bond_distance
Pt1 Cl1 2.351(2)
Pt1 Cl2 2.3774(19)
Pt1 P1 2.2506(18)
Pt1 P2 2.248(2)
P1 C1 1.828(8)
P1 C17 1.830(8)
P1 C33 1.845(8)
P2 C16 1.819(8)
P2 C32 1.823(8)
P2 C48 1.825(8)
C1 H1A 0.9900
C1 H1B 0.9900
C1 C2 1.519(10)
C2 H2A 0.9900
C2 H2B 0.9900
C2 C3 1.508(11)
C3 H3A 0.9900
C3 H3B 0.9900
C3 C4 1.534(11)
C4 H4A 0.9900
C4 H4B 0.9900
C4 C5 1.527(12)
C5 H5A 0.9900
C5 H5B 0.9900
C5 C6 1.521(12)
C6 H6A 0.9900
C6 H6B 0.9900
C6 C7 1.524(13)
C7 H7A 0.9900
C7 H7B 0.9900
C7 C8 1.536(12)
C8 H8A 0.9900
C8 H8B 0.9900
C8 C9 1.535(13)
C9 H9A 0.9900
C9 H9B 0.9900
C9 C10 1.528(12)
C10 H10A 0.9900
C10 H10B 0.9900
C10 C11 1.514(12)
C11 H11A 0.9900
C11 H11B 0.9900
C11 C12 1.527(12)
C12 H12A 0.9900
C12 H12B 0.9900
C12 C13 1.507(11)
C13 H13A 0.9900
C13 H13B 0.9900
C13 C14 1.527(11)
C14 H14A 0.9900
C14 H14B 0.9900
C14 C15 1.519(11)
C15 H15A 0.9900
C15 H15B 0.9900
C15 C16 1.512(11)
C16 H16A 0.9900
C16 H16B 0.9900
C17 H17A 0.9900
C17 H17B 0.9900
C17 C18 1.514(12)
C18 H18A 0.9900
C18 H18B 0.9900
C18 C19 1.520(11)
C19 H19A 0.9900
C19 H19B 0.9900
C19 C20 1.525(12)
C20 H20A 0.9900
C20 H20B 0.9900
C20 C21 1.538(11)
C21 H21A 0.9900
C21 H21B 0.9900
C21 C22 1.525(13)
C22 H22A 0.9900
C22 H22B 0.9900
C22 C23 1.514(13)
C23 H23A 0.9900
C23 H23B 0.9900
C23 C24 1.534(14)
C24 H24A 0.9900
C24 H24B 0.9900
C24 C25 1.480(15)
C25 H25A 0.9900
C25 H25B 0.9900
C25 C26 1.539(13)
C26 H26A 0.9900
C26 H26B 0.9900
C26 C27 1.508(15)
C27 H27A 0.9900
C27 H27B 0.9900
C27 C28 1.541(12)
C28 H28A 0.9900
C28 H28B 0.9900
C28 C29 1.536(12)
C29 H29A 0.9900
C29 H29B 0.9900
C29 C30 1.525(11)
C30 H30A 0.9900
C30 H30B 0.9900
C30 C31 1.510(12)
C31 H31A 0.9900
C31 H31B 0.9900
C31 C32 1.539(11)
C32 H32A 0.9900
C32 H32B 0.9900
C33 H33A 0.9900
C33 H33B 0.9900
C33 C34 1.529(11)
C34 H34A 0.9900
C34 H34B 0.9900
C34 C35 1.542(12)
C35 H35A 0.9900
C35 H35B 0.9900
C35 C36 1.508(13)
C36 H36A 0.9900
C36 H36B 0.9900
C36 C37 1.515(13)
C37 H37A 0.9900
C37 H37B 0.9900
C37 C38 1.507(15)
C38 H38A 0.9900
C38 H38B 0.9900
C38 C39 1.519(15)
C39 H39A 0.9900
C39 H39B 0.9900
C39 C40 1.518(17)
C40 H40A 0.9900
C40 H40B 0.9900
C40 C41 1.549(16)
C41 H41A 0.9900
C41 H41B 0.9900
C41 C42 1.537(14)
C42 H42A 0.9900
C42 H42B 0.9900
C42 C43 1.530(15)
C43 H43A 0.9900
C43 H43B 0.9900
C43 C44 1.511(14)
C44 H44A 0.9900
C44 H44B 0.9900
C44 C45 1.517(14)
C45 H45A 0.9900
C45 H45B 0.9900
C45 C46 1.503(13)
C46 H46A 0.9900
C46 H46B 0.9900
C46 C47 1.519(12)
C47 H47A 0.9900
C47 H47B 0.9900
C47 C48 1.515(12)
C48 H48A 0.9900
C48 H48B 0.9900
Pt2 Cl3 2.360(2)
Pt2 Cl4 2.371(2)
Pt2 P3 2.258(2)
Pt2 P4 2.2492(19)
P3 C49 1.820(8)
P3 C65 1.821(8)
P3 C81 1.815(8)
P4 C64 1.832(8)
P4 C80 1.806(8)
P4 C96 1.838(8)
C49 H49A 0.9900
C49 H49B 0.9900
C49 C50 1.537(11)
C50 H50A 0.9900
C50 H50B 0.9900
C50 C51 1.517(12)
C51 H51A 0.9900
C51 H51B 0.9900
C51 C52 1.525(11)
C52 H52A 0.9900
C52 H52B 0.9900
C52 C53 1.519(13)
C53 H53A 0.9900
C53 H53B 0.9900
C53 C54 1.546(14)
C54 H54A 0.9900
C54 H54B 0.9900
C54 C55 1.499(17)
C55 H55A 0.9900
C55 H55B 0.9900
C55 C56 1.542(14)
C56 H56A 0.9900
C56 H56B 0.9900
C56 C57 1.474(17)
C57 H57A 0.9900
C57 H57B 0.9900
C57 C58 1.530(17)
C58 H58A 0.9900
C58 H58B 0.9900
C58 C59 1.404(17)
C59 H59A 0.9900
C59 H59B 0.9900
C59 C60 1.540(15)
C60 H60A 0.9900
C60 H60B 0.9900
C60 C61 1.523(12)
C61 H61A 0.9900
C61 H61B 0.9900
C61 C62 1.512(12)
C62 H62A 0.9900
C62 H62B 0.9900
C62 C63 1.525(11)
C63 H63A 0.9900
C63 H63B 0.9900
C63 C64 1.526(11)
C64 H64A 0.9900
C64 H64B 0.9900
C65 H65A 0.9900
C65 H65B 0.9900
C65 C66 1.517(11)
C66 H66A 0.9900
C66 H66B 0.9900
C66 C67 1.506(10)
C67 H67A 0.9900
C67 H67B 0.9900
C67 C68 1.527(12)
C68 H68A 0.9900
C68 H68B 0.9900
C68 C69 1.510(11)
C69 H69A 0.9900
C69 H69B 0.9900
C69 C70 1.550(14)
C70 H70A 0.9900
C70 H70B 0.9900
C70 C71 1.503(13)
C71 H71A 0.9900
C71 H71B 0.9900
C71 C72 1.537(13)
C72 H72A 0.9900
C72 H72B 0.9900
C72 C73 1.535(13)
C73 H73A 0.9900
C73 H73B 0.9900
C73 C74 1.536(12)
C74 H74A 0.9900
C74 H74B 0.9900
C74 C75 1.499(12)
C75 H75A 0.9900
C75 H75B 0.9900
C75 C76 1.541(12)
C76 H76A 0.9900
C76 H76B 0.9900
C76 C77 1.524(12)
C77 H77A 0.9900
C77 H77B 0.9900
C77 C78 1.512(11)
C78 H78A 0.9900
C78 H78B 0.9900
C78 C79 1.514(11)
C79 H79A 0.9900
C79 H79B 0.9900
C79 C80 1.530(10)
C80 H80A 0.9900
C80 H80B 0.9900
C81 H81A 0.9900
C81 H81B 0.9900
C81 C82 1.533(11)
C82 H82A 0.9900
C82 H82B 0.9900
C82 C83 1.527(12)
C83 H83A 0.9900
C83 H83B 0.9900
C83 C84 1.517(12)
C84 H84A 0.9900
C84 H84B 0.9900
C84 C85 1.518(13)
C85 H85A 0.9900
C85 H85B 0.9900
C85 C86 1.521(14)
C86 H86A 0.9900
C86 H86B 0.9900
C86 C87 1.538(14)
C87 H87A 0.9900
C87 H87B 0.9900
C87 C88 1.522(14)
C88 H88A 0.9900
C88 H88B 0.9900
C88 C89 1.508(14)
C89 H89A 0.9900
C89 H89B 0.9900
C89 C90 1.527(14)
C90 H90A 0.9900
C90 H90B 0.9900
C90 C91 1.512(14)
C91 H91A 0.9900
C91 H91B 0.9900
C91 C92 1.526(13)
C92 H92A 0.9900
C92 H92B 0.9900
C92 C93 1.522(12)
C93 H93A 0.9900
C93 H93B 0.9900
C93 C94 1.521(13)
C94 H94A 0.9900
C94 H94B 0.9900
C94 C95 1.542(11)
C95 H95A 0.9900
C95 H95B 0.9900
C95 C96 1.524(10)
C96 H96A 0.9900
C96 H96B 0.9900

loop_
_geom_torsion_atom_site_label_1
_geom_torsion_atom_site_label_2
_geom_torsion_atom_site_label_3
_geom_torsion_atom_site_label_4
_geom_torsion
Pt1 P1 C1 C2 -56.8(6)
Pt1 P1 C17 C18 64.3(6)
Pt1 P1 C33 C34 -177.9(5)
Pt1 P2 C16 C15 54.0(6)
Pt1 P2 C32 C31 -63.6(6)
Pt1 P2 C48 C47 179.1(5)
P1 C1 C2 C3 -172.3(6)
P1 C17 C18 C19 175.9(6)
P1 C33 C34 C35 176.8(6)
C1 P1 C17 C18 -175.7(6)
C1 P1 C33 C34 57.8(7)
C1 C2 C3 C4 175.6(7)
C2 C3 C4 C5 -168.6(8)
C3 C4 C5 C6 -177.2(8)
C4 C5 C6 C7 76.7(11)
C5 C6 C7 C8 -167.9(8)
C6 C7 C8 C9 58.2(11)
C7 C8 C9 C10 51.9(11)
C8 C9 C10 C11 -180.0(8)
C9 C10 C11 C12 179.2(8)
C10 C11 C12 C13 -61.6(10)
C11 C12 C13 C14 -168.9(7)
C12 C13 C14 C15 -173.5(7)
C13 C14 C15 C16 180.0(7)
C14 C15 C16 P2 171.0(6)
C16 P2 C32 C31 175.9(6)
C16 P2 C48 C47 -54.5(7)
C17 P1 C1 C2 -176.2(5)
C17 P1 C33 C34 -54.5(7)
C17 C18 C19 C20 179.5(7)
C18 C19 C20 C21 172.4(8)
C19 C20 C21 C22 -177.4(8)
C20 C21 C22 C23 -69.5(11)
C21 C22 C23 C24 174.9(8)
C22 C23 C24 C25 -60.0(12)
C23 C24 C25 C26 -49.7(13)
C24 C25 C26 C27 -56.1(13)
C25 C26 C27 C28 179.1(9)
C26 C27 C28 C29 -60.1(12)
C27 C28 C29 C30 -168.8(8)
C28 C29 C30 C31 -176.8(8)
C29 C30 C31 C32 178.6(7)
C30 C31 C32 P2 -169.7(6)
C32 P2 C16 C15 174.1(6)
C32 P2 C48 C47 54.9(7)
C33 P1 C1 C2 75.1(6)
C33 P1 C17 C18 -67.5(6)
C33 C34 C35 C36 -77.4(9)
C34 C35 C36 C37 -78.6(10)
C35 C36 C37 C38 171.3(8)
C36 C37 C38 C39 -81.3(11)
C37 C38 C39 C40 163.1(9)
C38 C39 C40 C41 -62.9(13)
C39 C40 C41 C42 -50.2(14)
C40 C41 C42 C43 178.0(10)
C41 C42 C43 C44 -168.4(10)
C42 C43 C44 C45 65.9(13)
C43 C44 C45 C46 173.6(9)
C44 C45 C46 C47 62.2(12)
C45 C46 C47 C48 64.3(11)
C46 C47 C48 P2 -179.8(6)
C48 P2 C16 C15 -78.8(7)
C48 P2 C32 C31 67.7(7)
Pt2 P3 C49 C50 -62.6(6)
Pt2 P3 C65 C66 58.4(6)
Pt2 P3 C81 C82 176.6(5)
Pt2 P4 C64 C63 59.5(6)
Pt2 P4 C80 C79 -58.5(6)
Pt2 P4 C96 C95 175.2(5)
P3 C49 C50 C51 -172.1(6)
P3 C65 C66 C67 172.7(6)
P3 C81 C82 C83 -178.9(6)
C49 P3 C65 C66 176.9(6)
C49 P3 C81 C82 52.9(7)
C49 C50 C51 C52 -179.7(8)
C50 C51 C52 C53 -172.1(9)
C51 C52 C53 C54 172.2(10)
C52 C53 C54 C55 73.8(14)
C53 C54 C55 C56 -176.6(10)
C54 C55 C56 C57 57.6(16)
C55 C56 C57 C58 41.6(18)
C56 C57 C58 C59 72.8(16)
C57 C58 C59 C60 -169.2(11)
C58 C59 C60 C61 51.1(17)
C59 C60 C61 C62 175.4(9)
C60 C61 C62 C63 176.4(8)
C61 C62 C63 C64 179.1(7)
C62 C63 C64 P4 163.1(6)
C64 P4 C80 C79 -177.8(6)
C64 P4 C96 C95 -60.7(6)
C65 P3 C49 C50 178.1(6)
C65 P3 C81 C82 -58.6(7)
C65 C66 C67 C68 -176.6(7)
C66 C67 C68 C69 174.0(8)
C67 C68 C69 C70 -173.0(8)
C68 C69 C70 C71 -57.5(11)
C69 C70 C71 C72 -179.3(8)
C70 C71 C72 C73 -179.0(8)
C71 C72 C73 C74 53.7(11)
C72 C73 C74 C75 61.2(11)
C73 C74 C75 C76 -170.4(8)
C74 C75 C76 C77 73.9(11)
C75 C76 C77 C78 178.6(8)
C76 C77 C78 C79 179.7(7)
C77 C78 C79 C80 -176.4(7)
C78 C79 C80 P4 -165.2(6)
C80 P4 C64 C63 179.4(6)
C80 P4 C96 C95 49.3(7)
C81 P3 C49 C50 69.4(6)
C81 P3 C65 C66 -73.8(6)
C81 C82 C83 C84 75.9(10)
C82 C83 C84 C85 74.9(10)
C83 C84 C85 C86 -172.9(8)
C84 C85 C86 C87 86.6(10)
C85 C86 C87 C88 -164.3(9)
C86 C87 C88 C89 62.1(12)
C87 C88 C89 C90 51.1(13)
C88 C89 C90 C91 176.5(9)
C89 C90 C91 C92 169.2(9)
C90 C91 C92 C93 -70.4(11)
C91 C92 C93 C94 -173.2(8)
C92 C93 C94 C95 -57.0(11)
C93 C94 C95 C96 -59.5(10)
C94 C95 C96 P4 173.8(6)
C96 P4 C64 C63 -72.7(6)
C96 P4 C80 C79 74.6(6)

loop_
_twin_individual_id
_twin_individual_mass_fraction_refined
1 0.7079(6)
2 0.2921(6)
